data_4314974
loop_
_publ_author_name
'Shigehisa Akine'
'Satoko Kagiyama'
'Tatsuya Nabeshima'

_publ_contact_author_address
;
Tsukuba, Ibaraki 305-8571, Japan
;
_publ_contact_author_email akine@chem.tsukuba.ac.jp
_publ_contact_author_fax +81-29-853-4527
_publ_contact_author_name 'Shigehisa Akine'
_publ_contact_author_phone +81-29-853-4527
_publ_section_title
;
 Modulation of Multimetal Complexation Behavior of Tetraoxime Ligand by
 Covalent Transformation of Olefinic Functionalities
;
_journal_name_full 'Inorganic Chemistry'
_journal_page_first 2141
_journal_page_last 2152
_journal_paper_doi 10.1021/ic9019926
_journal_volume 49
_journal_year 2010
_chemical_formula_moiety C35.50H35CaCl3N4O14Zn2
_chemical_formula_sum 'C35.5 H35 Ca Cl3 N4 O14 Zn2'
_chemical_formula_weight 1018.84
_chemical_name_common '[LZn2Ca(OAc)2](CH2Cl2)1.5'
_chemical_name_systematic
; 
 ? 
;
_space_group_IT_number 2
_symmetry_cell_setting triclinic
_symmetry_space_group_name_Hall '-P 1'
_symmetry_space_group_name_H-M 'P -1'
_atom_sites_solution_hydrogens geom
_atom_sites_solution_primary direct
_atom_sites_solution_secondary difmap
_audit_creation_method SHELXL-97
_cell_angle_alpha 63.850(13)
_cell_angle_beta 71.662(18)
_cell_angle_gamma 82.025(17)
_cell_formula_units_Z 2
_cell_length_a 11.826(6)
_cell_length_b 12.942(5)
_cell_length_c 14.995(7)
_cell_measurement_reflns_used 17802
_cell_measurement_temperature 120
_cell_measurement_theta_max 27.00
_cell_measurement_theta_min 3.09
_cell_volume 1955.5(16)
_computing_cell_refinement 'Rapid AUTO (Rigaku Corp.)'
_computing_data_collection 'Rapid AUTO (Rigaku Corp.)'
_computing_data_reduction 'Rapid AUTO (Rigaku Corp.)'
_computing_molecular_graphics ORTEP-3
_computing_publication_material ORTEP-3
_computing_structure_refinement 'SHELXL-97 (Sheldrick, 1997)'
_computing_structure_solution 'DIRDIF99 (Beurskens et al., 1999)'
_diffrn_ambient_temperature 120
_diffrn_measured_fraction_theta_full 0.992
_diffrn_measured_fraction_theta_max 0.992
_diffrn_measurement_device_type 'Rigaku R-AXIS Rapid'
_diffrn_measurement_method IP
_diffrn_radiation_monochromator graphite
_diffrn_radiation_source 'fine-focus sealed tube'
_diffrn_radiation_type MoK\a
_diffrn_radiation_wavelength 0.71069
_diffrn_reflns_av_R_equivalents 0.0556
_diffrn_reflns_av_sigmaI/netI 0.0817
_diffrn_reflns_limit_h_max 15
_diffrn_reflns_limit_h_min -15
_diffrn_reflns_limit_k_max 16
_diffrn_reflns_limit_k_min -16
_diffrn_reflns_limit_l_max 19
_diffrn_reflns_limit_l_min -15
_diffrn_reflns_number 17802
_diffrn_reflns_theta_full 27.00
_diffrn_reflns_theta_max 27.00
_diffrn_reflns_theta_min 3.09
_diffrn_standards_decay_% 0
_diffrn_standards_interval_count 0
_diffrn_standards_interval_time 0
_diffrn_standards_number 0
_exptl_absorpt_coefficient_mu 1.637
_exptl_absorpt_correction_T_max 0.7913
_exptl_absorpt_correction_T_min 0.6394
_exptl_absorpt_correction_type multi-scan
_exptl_absorpt_process_details 'Rapid AUTO (Rigaku Corp.)'
_exptl_crystal_colour yellow
_exptl_crystal_density_diffrn 1.730
_exptl_crystal_density_method 'not measured'
_exptl_crystal_description prismatic
_exptl_crystal_F_000 1038
_exptl_crystal_size_max 0.30
_exptl_crystal_size_mid 0.20
_exptl_crystal_size_min 0.15
_refine_diff_density_max 0.742
_refine_diff_density_min -1.270
_refine_diff_density_rms 0.118
_refine_ls_extinction_method none
_refine_ls_goodness_of_fit_ref 1.046
_refine_ls_hydrogen_treatment constr
_refine_ls_matrix_type full
_refine_ls_number_parameters 552
_refine_ls_number_reflns 8466
_refine_ls_number_restraints 0
_refine_ls_restrained_S_all 1.046
_refine_ls_R_factor_all 0.0761
_refine_ls_R_factor_gt 0.0523
_refine_ls_shift/su_max 0.000
_refine_ls_shift/su_mean 0.000
_refine_ls_structure_factor_coef Fsqd
_refine_ls_weighting_details 'calc w=1/[\s^2^(Fo^2^)+(0.0533P)^2^+2.5015P] where P=(Fo^2^+2Fc^2^)/3'
_refine_ls_weighting_scheme calc
_refine_ls_wR_factor_gt 0.1210
_refine_ls_wR_factor_ref 0.1335
_reflns_number_gt 6248
_reflns_number_total 8466
_reflns_threshold_expression >2sigma(I)
_cod_data_source_file ic9019926_si_001_10.cif
_cod_data_source_block cis-LZn2Ca
_cod_original_cell_volume 1955.6(15)
_cod_original_formula_sum 'C35.50 H35 Ca Cl3 N4 O14 Zn2'
_cod_database_code 4314974

loop_
_symmetry_equiv_pos_as_xyz
'x, y, z'
'-x, -y, -z'

loop_
_atom_site_label
_atom_site_type_symbol
_atom_site_fract_x
_atom_site_fract_y
_atom_site_fract_z
_atom_site_U_iso_or_equiv
_atom_site_adp_type
_atom_site_occupancy
_atom_site_symmetry_multiplicity
_atom_site_calc_flag
_atom_site_refinement_flags
_atom_site_disorder_assembly
_atom_site_disorder_group
Ca1 Ca 0.25948(6) 0.24624(6) 0.28744(6) 0.01625(17) Uani 1 1 d . . .
Zn1 Zn 0.01398(4) 0.29175(4) 0.46303(3) 0.01553(12) Uani 1 1 d . . .
Zn2 Zn 0.55587(4) 0.30138(4) 0.22787(3) 0.01783(12) Uani 1 1 d . . .
C1 C -0.1278(3) 0.0898(3) 0.4468(3) 0.0181(8) Uani 1 1 d . . .
C2 C -0.0064(3) 0.1117(3) 0.3926(3) 0.0163(8) Uani 1 1 d . . .
C3 C 0.0473(3) 0.0528(3) 0.3290(3) 0.0185(8) Uani 1 1 d . . .
C4 C -0.0151(4) -0.0223(3) 0.3193(3) 0.0208(8) Uani 1 1 d . . .
H1 H 0.0238 -0.0607 0.2765 0.025 Uiso 1 1 calc R . .
C5 C -0.1362(3) -0.0415(3) 0.3732(3) 0.0209(8) Uani 1 1 d . . .
H2 H -0.1802 -0.0925 0.3665 0.025 Uiso 1 1 calc R . .
C6 C -0.1906(3) 0.0130(3) 0.4351(3) 0.0187(8) Uani 1 1 d . . .
H3 H -0.2728 -0.0007 0.4714 0.022 Uiso 1 1 calc R . .
O1 O 0.0593(2) 0.1823(2) 0.3961(2) 0.0174(6) Uani 1 1 d . . .
O2 O 0.1669(2) 0.0805(2) 0.2787(2) 0.0199(6) Uani 1 1 d . . .
C7 C -0.1965(3) 0.1468(3) 0.5104(3) 0.0185(8) Uani 1 1 d . . .
H4 H -0.2772 0.1234 0.5456 0.022 Uiso 1 1 calc R . .
N1 N -0.1602(3) 0.2256(3) 0.5243(2) 0.0176(7) Uani 1 1 d . . .
O3 O -0.2566(2) 0.2645(2) 0.5876(2) 0.0204(6) Uani 1 1 d . . .
C8 C -0.2277(3) 0.3723(3) 0.5810(3) 0.0214(9) Uani 1 1 d . . .
H5 H -0.2992 0.4221 0.5802 0.026 Uiso 1 1 calc R . .
H6 H -0.1653 0.4116 0.5152 0.026 Uiso 1 1 calc R . .
C9 C -0.1843(4) 0.3562(3) 0.6700(3) 0.0245(9) Uani 1 1 d . . .
H7 H -0.1582 0.4318 0.6581 0.029 Uiso 1 1 calc R . .
H8 H -0.2520 0.3300 0.7339 0.029 Uiso 1 1 calc R . .
O4 O -0.0887(2) 0.2763(2) 0.6867(2) 0.0217(6) Uani 1 1 d . . .
N2 N 0.0138(3) 0.3099(3) 0.5974(2) 0.0181(7) Uani 1 1 d . . .
C10 C 0.1031(3) 0.3217(3) 0.6232(3) 0.0179(8) Uani 1 1 d . . .
H9 H 0.0872 0.3198 0.6901 0.022 Uiso 1 1 calc R . .
C11 C 0.2258(3) 0.3378(3) 0.5600(3) 0.0178(8) Uani 1 1 d . . .
C12 C 0.2606(3) 0.3260(3) 0.4662(3) 0.0161(8) Uani 1 1 d . . .
C13 C 0.3849(3) 0.3365(3) 0.4091(3) 0.0170(8) Uani 1 1 d . . .
C14 C 0.4690(3) 0.3575(3) 0.4476(3) 0.0180(8) Uani 1 1 d . . .
C15 C 0.4297(4) 0.3694(3) 0.5426(3) 0.0208(8) Uani 1 1 d . . .
H10 H 0.4863 0.3846 0.5685 0.025 Uiso 1 1 calc R . .
C16 C 0.3125(4) 0.3593(3) 0.5970(3) 0.0200(8) Uani 1 1 d . . .
H11 H 0.2884 0.3668 0.6606 0.024 Uiso 1 1 calc R . .
O5 O 0.1898(2) 0.3035(2) 0.4268(2) 0.0197(6) Uani 1 1 d . . .
O6 O 0.4082(2) 0.3229(2) 0.3238(2) 0.0208(6) Uani 1 1 d . . .
C17 C 0.5950(4) 0.3606(3) 0.3969(3) 0.0227(9) Uani 1 1 d . . .
H12 H 0.6465 0.3795 0.4250 0.027 Uiso 1 1 calc R . .
N3 N 0.6439(3) 0.3399(3) 0.3162(3) 0.0222(8) Uani 1 1 d . . .
O7 O 0.7693(2) 0.3459(3) 0.2910(2) 0.0289(7) Uani 1 1 d . . .
C18 C 0.8240(4) 0.2857(4) 0.2279(3) 0.0284(10) Uani 1 1 d . . .
H13 H 0.7665 0.2297 0.2385 0.034 Uiso 1 1 calc R . .
H14 H 0.8935 0.2421 0.2497 0.034 Uiso 1 1 calc R . .
C19 C 0.8642(3) 0.3664(4) 0.1144(3) 0.0242(9) Uani 1 1 d . . .
H15 H 0.9340 0.4101 0.1022 0.029 Uiso 1 1 calc R . .
H16 H 0.8906 0.3199 0.0739 0.029 Uiso 1 1 calc R . .
O8 O 0.7764(2) 0.4463(2) 0.0759(2) 0.0232(6) Uani 1 1 d . . .
N4 N 0.6758(3) 0.3883(3) 0.0853(3) 0.0198(7) Uani 1 1 d . . .
C20 C 0.6637(3) 0.4189(3) -0.0053(3) 0.0190(8) Uani 1 1 d . . .
H17 H 0.7242 0.4663 -0.0632 0.023 Uiso 1 1 calc R . .
C21 C 0.5654(3) 0.3869(3) -0.0263(3) 0.0188(8) Uani 1 1 d . . .
C22 C 0.4594(3) 0.3376(3) 0.0513(3) 0.0182(8) Uani 1 1 d . . .
C23 C 0.3666(3) 0.3181(3) 0.0200(3) 0.0172(8) Uani 1 1 d . . .
C24 C 0.3785(4) 0.3414(3) -0.0808(3) 0.0243(9) Uani 1 1 d . . .
H18 H 0.3157 0.3239 -0.0989 0.029 Uiso 1 1 calc R . .
C25 C 0.4848(4) 0.3917(4) -0.1575(3) 0.0261(9) Uani 1 1 d . . .
H19 H 0.4938 0.4095 -0.2280 0.031 Uiso 1 1 calc R . .
C26 C 0.5748(4) 0.4147(3) -0.1303(3) 0.0220(9) Uani 1 1 d . . .
H20 H 0.6454 0.4503 -0.1827 0.026 Uiso 1 1 calc R . .
O9 O 0.4394(2) 0.3133(2) 0.1493(2) 0.0191(6) Uani 1 1 d . . .
O10 O 0.2647(2) 0.2769(2) 0.1022(2) 0.0193(6) Uani 1 1 d . . .
C27 C 0.1597(3) 0.2668(4) 0.0782(3) 0.0225(9) Uani 1 1 d . . .
H21 H 0.1526 0.3359 0.0154 0.027 Uiso 1 1 calc R . .
H22 H 0.0889 0.2642 0.1361 0.027 Uiso 1 1 calc R . .
C28 C 0.1613(4) 0.1617(4) 0.0603(3) 0.0295(10) Uani 1 1 d . . .
H23 H 0.1374 0.1704 0.0025 0.035 Uiso 1 1 calc R . .
C29 C 0.1932(4) 0.0578(4) 0.1183(3) 0.0286(10) Uani 1 1 d . . .
H24 H 0.1922 -0.0009 0.0968 0.034 Uiso 1 1 calc R . .
C30 C 0.2309(4) 0.0221(4) 0.2149(3) 0.0251(9) Uani 1 1 d . . .
H25 H 0.2187 -0.0619 0.2563 0.030 Uiso 1 1 calc R . .
H26 H 0.3171 0.0376 0.1946 0.030 Uiso 1 1 calc R . .
O11 O 0.1357(2) 0.4121(2) 0.2247(2) 0.0231(6) Uani 1 1 d . . .
O12 O -0.0127(2) 0.4401(2) 0.3479(2) 0.0191(6) Uani 1 1 d . . .
C31 C 0.0464(3) 0.4646(3) 0.2543(3) 0.0189(8) Uani 1 1 d . . .
C32 C 0.0040(4) 0.5679(4) 0.1733(3) 0.0308(10) Uani 1 1 d . . .
H27 H 0.0306 0.6385 0.1696 0.046 Uiso 1 1 calc R . .
H28 H -0.0832 0.5672 0.1920 0.046 Uiso 1 1 calc R . .
H29 H 0.0371 0.5650 0.1057 0.046 Uiso 1 1 calc R . .
O13 O 0.3931(2) 0.0867(2) 0.3339(2) 0.0264(7) Uani 1 1 d . . .
O14 O 0.5863(2) 0.1327(2) 0.2791(2) 0.0285(7) Uani 1 1 d . . .
C33 C 0.4991(4) 0.0614(4) 0.3250(4) 0.0303(10) Uani 1 1 d . . .
C34 C 0.5337(5) -0.0637(4) 0.3729(6) 0.064(2) Uani 1 1 d . . .
H30 H 0.5095 -0.0921 0.4486 0.096 Uiso 1 1 calc R . .
H31 H 0.6202 -0.0714 0.3479 0.096 Uiso 1 1 calc R . .
H32 H 0.4937 -0.1087 0.3535 0.096 Uiso 1 1 calc R . .
Cl1 Cl 0.8272(3) 0.15216(17) 0.00014(17) 0.1076(9) Uani 1 1 d . . .
Cl2 Cl 0.8453(3) -0.08123(18) 0.14780(19) 0.1358(13) Uani 1 1 d . . .
C35 C 0.8180(9) 0.0579(6) 0.1233(6) 0.089(3) Uani 1 1 d . . .
H33 H 0.8743 0.0831 0.1466 0.107 Uiso 1 1 calc R . .
H34 H 0.7368 0.0635 0.1668 0.107 Uiso 1 1 calc R . .
Cl3 Cl 0.5123(11) -0.1156(11) 0.1559(11) 0.247(6) Uani 0.50 1 d P A -1
Cl4 Cl 0.5200(10) 0.0737(7) -0.0364(12) 0.228(5) Uani 0.50 1 d P A -1
C36 C 0.544(2) 0.037(3) 0.078(3) 0.177(14) Uani 0.50 1 d P A -1
H35 H 0.4921 0.0824 0.1134 0.212 Uiso 0.50 1 calc PR A -1
H36 H 0.6282 0.0526 0.0673 0.212 Uiso 0.50 1 calc PR A -1

loop_
_atom_site_aniso_label
_atom_site_aniso_U_11
_atom_site_aniso_U_22
_atom_site_aniso_U_33
_atom_site_aniso_U_23
_atom_site_aniso_U_13
_atom_site_aniso_U_12
Ca1 0.0103(4) 0.0206(4) 0.0170(4) -0.0088(3) -0.0011(3) -0.0013(3)
Zn1 0.0106(2) 0.0183(2) 0.0169(2) -0.00843(18) -0.00091(16) -0.00160(15)
Zn2 0.0106(2) 0.0216(2) 0.0174(2) -0.00596(19) -0.00173(17) -0.00144(16)
C1 0.0130(18) 0.0180(19) 0.022(2) -0.0076(16) -0.0044(15) -0.0003(14)
C2 0.0143(18) 0.0119(17) 0.0174(19) -0.0009(15) -0.0055(15) -0.0002(13)
C3 0.0150(19) 0.0175(19) 0.0201(19) -0.0063(16) -0.0041(15) 0.0014(14)
C4 0.024(2) 0.0180(19) 0.020(2) -0.0102(17) -0.0032(16) -0.0006(15)
C5 0.020(2) 0.0177(19) 0.024(2) -0.0072(17) -0.0063(16) -0.0039(15)
C6 0.0164(19) 0.020(2) 0.0183(19) -0.0070(16) -0.0040(15) -0.0026(14)
O1 0.0132(13) 0.0209(14) 0.0201(14) -0.0115(11) -0.0027(11) -0.0014(10)
O2 0.0134(13) 0.0234(14) 0.0231(14) -0.0134(12) -0.0007(11) 0.0004(10)
C7 0.0107(18) 0.0183(19) 0.023(2) -0.0079(17) -0.0021(15) -0.0006(14)
N1 0.0107(15) 0.0213(16) 0.0183(16) -0.0085(14) -0.0007(12) 0.0000(12)
O3 0.0156(14) 0.0235(14) 0.0220(14) -0.0142(12) 0.0020(11) -0.0014(10)
C8 0.017(2) 0.0184(19) 0.028(2) -0.0134(17) -0.0005(16) 0.0003(14)
C9 0.017(2) 0.029(2) 0.030(2) -0.0195(19) -0.0009(17) 0.0013(16)
O4 0.0150(14) 0.0292(15) 0.0178(14) -0.0115(12) 0.0018(11) -0.0005(11)
N2 0.0112(16) 0.0199(17) 0.0201(17) -0.0099(14) 0.0017(13) -0.0003(12)
C10 0.019(2) 0.0175(19) 0.0174(19) -0.0093(16) -0.0028(15) -0.0002(14)
C11 0.0143(19) 0.0134(18) 0.025(2) -0.0082(16) -0.0040(15) 0.0003(13)
C12 0.0143(18) 0.0136(18) 0.0173(18) -0.0051(15) -0.0023(15) -0.0008(13)
C13 0.0155(19) 0.0143(18) 0.0160(18) -0.0040(15) -0.0011(15) -0.0009(14)
C14 0.0147(19) 0.0171(19) 0.0193(19) -0.0047(16) -0.0048(15) -0.0015(14)
C15 0.019(2) 0.0199(19) 0.025(2) -0.0087(17) -0.0107(16) 0.0012(15)
C16 0.023(2) 0.024(2) 0.0166(19) -0.0112(17) -0.0058(16) -0.0013(15)
O5 0.0117(13) 0.0268(14) 0.0237(14) -0.0136(12) -0.0036(11) -0.0025(10)
O6 0.0125(13) 0.0310(15) 0.0203(14) -0.0135(12) -0.0020(11) -0.0010(11)
C17 0.019(2) 0.022(2) 0.026(2) -0.0053(17) -0.0113(17) -0.0024(15)
N3 0.0056(15) 0.035(2) 0.0208(17) -0.0069(15) -0.0035(13) -0.0013(13)
O7 0.0103(14) 0.0450(18) 0.0285(16) -0.0129(14) -0.0042(12) -0.0031(12)
C18 0.0113(19) 0.039(3) 0.028(2) -0.011(2) -0.0025(16) 0.0055(17)
C19 0.0095(18) 0.031(2) 0.026(2) -0.0088(18) -0.0033(16) 0.0009(15)
O8 0.0142(14) 0.0235(15) 0.0267(15) -0.0040(12) -0.0067(11) -0.0049(11)
N4 0.0102(15) 0.0216(17) 0.0231(17) -0.0068(14) -0.0017(13) -0.0023(12)
C20 0.0110(18) 0.0193(19) 0.020(2) -0.0063(16) 0.0004(15) 0.0023(14)
C21 0.0157(19) 0.0173(19) 0.0198(19) -0.0072(16) -0.0015(15) 0.0003(14)
C22 0.0177(19) 0.0167(19) 0.0187(19) -0.0088(16) -0.0031(15) 0.0045(14)
C23 0.0153(19) 0.0162(18) 0.0158(18) -0.0056(15) -0.0004(15) 0.0003(14)
C24 0.020(2) 0.029(2) 0.026(2) -0.0120(18) -0.0074(17) -0.0017(16)
C25 0.025(2) 0.035(2) 0.017(2) -0.0138(18) -0.0011(17) 0.0013(17)
C26 0.018(2) 0.024(2) 0.0188(19) -0.0081(17) -0.0006(16) 0.0016(15)
O9 0.0151(13) 0.0247(14) 0.0147(13) -0.0059(11) -0.0027(10) -0.0035(10)
O10 0.0106(13) 0.0262(14) 0.0215(14) -0.0111(12) -0.0029(11) -0.0011(10)
C27 0.0126(19) 0.030(2) 0.025(2) -0.0113(18) -0.0056(16) 0.0004(15)
C28 0.027(2) 0.040(3) 0.023(2) -0.014(2) -0.0027(18) -0.0104(19)
C29 0.027(2) 0.033(2) 0.028(2) -0.019(2) 0.0027(18) -0.0077(18)
C30 0.020(2) 0.031(2) 0.028(2) -0.0206(19) -0.0025(17) 0.0035(17)
O11 0.0206(15) 0.0242(15) 0.0192(14) -0.0097(12) 0.0009(11) 0.0025(11)
O12 0.0149(13) 0.0202(14) 0.0194(14) -0.0089(12) -0.0001(11) -0.0002(10)
C31 0.019(2) 0.0175(19) 0.020(2) -0.0080(16) -0.0041(16) -0.0026(15)
C32 0.032(3) 0.032(2) 0.020(2) -0.0083(19) -0.0043(18) 0.0098(18)
O13 0.0153(15) 0.0260(15) 0.0302(16) -0.0067(13) -0.0037(12) -0.0009(11)
O14 0.0130(14) 0.0216(15) 0.0409(18) -0.0063(14) -0.0048(13) -0.0005(11)
C33 0.018(2) 0.024(2) 0.043(3) -0.009(2) -0.0097(19) 0.0048(16)
C34 0.025(3) 0.023(3) 0.116(6) -0.004(3) -0.021(3) 0.001(2)
Cl1 0.200(3) 0.0573(11) 0.0794(14) -0.0268(10) -0.0577(16) -0.0072(13)
Cl2 0.295(4) 0.0623(12) 0.0863(15) -0.0445(12) -0.096(2) 0.0347(17)
C35 0.126(8) 0.065(5) 0.059(4) -0.025(4) -0.011(5) 0.010(4)
Cl3 0.236(12) 0.259(12) 0.315(15) -0.222(12) -0.050(11) 0.074(9)
Cl4 0.232(11) 0.153(6) 0.277(13) -0.119(8) -0.044(10) 0.098(7)
C36 0.078(15) 0.26(4) 0.31(4) -0.23(4) -0.07(2) 0.055(18)

loop_
_atom_type_symbol
_atom_type_description
_atom_type_scat_dispersion_real
_atom_type_scat_dispersion_imag
_atom_type_scat_source
C C 0.0033 0.0016 'International Tables Vol C Tables 4.2.6.8 and 6.1.1.4'
H H 0.0000 0.0000 'International Tables Vol C Tables 4.2.6.8 and 6.1.1.4'
Ca Ca 0.2262 0.3064 'International Tables Vol C Tables 4.2.6.8 and 6.1.1.4'
N N 0.0061 0.0033 'International Tables Vol C Tables 4.2.6.8 and 6.1.1.4'
O O 0.0106 0.0060 'International Tables Vol C Tables 4.2.6.8 and 6.1.1.4'
Zn Zn 0.2839 1.4301 'International Tables Vol C Tables 4.2.6.8 and 6.1.1.4'
Cl Cl 0.1484 0.1585 'International Tables Vol C Tables 4.2.6.8 and 6.1.1.4'

loop_
_geom_angle_atom_site_label_1
_geom_angle_atom_site_label_2
_geom_angle_atom_site_label_3
_geom_angle
_geom_angle_site_symmetry_1
_geom_angle_site_symmetry_3
_geom_angle_publ_flag
O5 Ca1 O9 124.79(10) . . ?
O5 Ca1 O13 108.23(11) . . ?
O9 Ca1 O13 76.97(10) . . ?
O5 Ca1 O11 76.13(10) . . ?
O9 Ca1 O11 98.34(10) . . ?
O13 Ca1 O11 174.85(10) . . ?
O5 Ca1 O1 65.69(9) . . ?
O9 Ca1 O1 166.87(10) . . ?
O13 Ca1 O1 108.50(10) . . ?
O11 Ca1 O1 75.63(10) . . ?
O5 Ca1 O6 63.47(9) . . ?
O9 Ca1 O6 64.63(10) . . ?
O13 Ca1 O6 77.30(10) . . ?
O11 Ca1 O6 102.75(10) . . ?
O1 Ca1 O6 127.76(10) . . ?
O5 Ca1 O10 149.73(10) . . ?
O9 Ca1 O10 60.93(9) . . ?
O13 Ca1 O10 102.01(10) . . ?
O11 Ca1 O10 73.61(9) . . ?
O1 Ca1 O10 105.97(9) . . ?
O6 Ca1 O10 123.96(9) . . ?
O5 Ca1 O2 124.54(9) . . ?
O9 Ca1 O2 110.14(9) . . ?
O13 Ca1 O2 75.13(10) . . ?
O11 Ca1 O2 104.86(10) . . ?
O1 Ca1 O2 61.38(9) . . ?
O6 Ca1 O2 152.37(10) . . ?
O10 Ca1 O2 64.56(8) . . ?
O5 Ca1 Zn2 97.32(7) . . ?
O9 Ca1 Zn2 35.45(7) . . ?
O13 Ca1 Zn2 61.32(7) . . ?
O11 Ca1 Zn2 115.93(7) . . ?
O1 Ca1 Zn2 157.59(7) . . ?
O6 Ca1 Zn2 33.96(7) . . ?
O10 Ca1 Zn2 95.96(6) . . ?
O2 Ca1 Zn2 127.43(6) . . ?
O5 Ca1 Zn1 34.31(6) . . ?
O9 Ca1 Zn1 150.81(7) . . ?
O13 Ca1 Zn1 123.51(8) . . ?
O11 Ca1 Zn1 61.64(7) . . ?
O1 Ca1 Zn1 34.85(6) . . ?
O6 Ca1 Zn1 97.48(8) . . ?
O10 Ca1 Zn1 124.61(7) . . ?
O2 Ca1 Zn1 96.19(7) . . ?
Zn2 Ca1 Zn1 131.45(3) . . ?
O5 Zn1 O1 81.76(11) . . ?
O5 Zn1 O12 97.65(11) . . ?
O1 Zn1 O12 103.17(12) . . ?
O5 Zn1 N1 162.41(12) . . ?
O1 Zn1 N1 88.12(12) . . ?
O12 Zn1 N1 98.65(12) . . ?
O5 Zn1 N2 84.54(12) . . ?
O1 Zn1 N2 142.08(12) . . ?
O12 Zn1 N2 113.63(12) . . ?
N1 Zn1 N2 94.92(12) . . ?
O5 Zn1 Ca1 42.69(8) . . ?
O1 Zn1 Ca1 43.77(7) . . ?
O12 Zn1 Ca1 88.32(8) . . ?
N1 Zn1 Ca1 131.34(9) . . ?
N2 Zn1 Ca1 126.12(9) . . ?
O6 Zn2 O14 106.98(12) . . ?
O6 Zn2 O9 80.72(12) . . ?
O14 Zn2 O9 98.45(12) . . ?
O6 Zn2 N4 142.07(12) . . ?
O14 Zn2 N4 110.25(13) . . ?
O9 Zn2 N4 86.90(13) . . ?
O6 Zn2 N3 85.04(12) . . ?
O14 Zn2 N3 99.21(13) . . ?
O9 Zn2 N3 159.92(12) . . ?
N4 Zn2 N3 95.87(13) . . ?
O6 Zn2 Ca1 44.04(8) . . ?
O14 Zn2 Ca1 88.65(8) . . ?
O9 Zn2 Ca1 43.17(8) . . ?
N4 Zn2 Ca1 129.47(10) . . ?
N3 Zn2 Ca1 127.90(9) . . ?
C2 C1 C6 119.7(4) . . ?
C2 C1 C7 123.6(3) . . ?
C6 C1 C7 116.5(3) . . ?
O1 C2 C1 124.9(4) . . ?
O1 C2 C3 118.2(3) . . ?
C1 C2 C3 116.9(3) . . ?
C4 C3 O2 125.0(4) . . ?
C4 C3 C2 122.5(4) . . ?
O2 C3 C2 112.5(3) . . ?
C3 C4 C5 119.4(4) . . ?
C3 C4 H1 120.3 . . ?
C5 C4 H1 120.3 . . ?
C6 C5 C4 119.8(4) . . ?
C6 C5 H2 120.1 . . ?
C4 C5 H2 120.1 . . ?
C5 C6 C1 121.7(4) . . ?
C5 C6 H3 119.2 . . ?
C1 C6 H3 119.2 . . ?
C2 O1 Zn1 130.2(2) . . ?
C2 O1 Ca1 127.0(2) . . ?
Zn1 O1 Ca1 101.38(10) . . ?
C3 O2 C30 116.9(3) . . ?
C3 O2 Ca1 119.8(2) . . ?
C30 O2 Ca1 123.1(2) . . ?
N1 C7 C1 126.8(3) . . ?
N1 C7 H4 116.6 . . ?
C1 C7 H4 116.6 . . ?
C7 N1 O3 109.8(3) . . ?
C7 N1 Zn1 126.2(3) . . ?
O3 N1 Zn1 124.1(2) . . ?
N1 O3 C8 110.6(3) . . ?
O3 C8 C9 111.8(3) . . ?
O3 C8 H5 109.3 . . ?
C9 C8 H5 109.3 . . ?
O3 C8 H6 109.3 . . ?
C9 C8 H6 109.3 . . ?
H5 C8 H6 107.9 . . ?
O4 C9 C8 115.1(3) . . ?
O4 C9 H7 108.5 . . ?
C8 C9 H7 108.5 . . ?
O4 C9 H8 108.5 . . ?
C8 C9 H8 108.5 . . ?
H7 C9 H8 107.5 . . ?
C9 O4 N2 111.7(3) . . ?
C10 N2 O4 109.2(3) . . ?
C10 N2 Zn1 128.3(3) . . ?
O4 N2 Zn1 120.3(2) . . ?
N2 C10 C11 126.2(4) . . ?
N2 C10 H9 116.9 . . ?
C11 C10 H9 116.9 . . ?
C12 C11 C16 120.1(3) . . ?
C12 C11 C10 121.0(4) . . ?
C16 C11 C10 118.8(4) . . ?
O5 C12 C11 125.2(3) . . ?
O5 C12 C13 115.9(3) . . ?
C11 C12 C13 118.9(4) . . ?
O6 C13 C14 125.9(3) . . ?
O6 C13 C12 114.2(3) . . ?
C14 C13 C12 119.9(4) . . ?
C13 C14 C15 119.3(3) . . ?
C13 C14 C17 121.8(4) . . ?
C15 C14 C17 118.8(4) . . ?
C16 C15 C14 121.0(4) . . ?
C16 C15 H10 119.5 . . ?
C14 C15 H10 119.5 . . ?
C15 C16 C11 120.8(4) . . ?
C15 C16 H11 119.6 . . ?
C11 C16 H11 119.6 . . ?
C12 O5 Zn1 134.0(2) . . ?
C12 O5 Ca1 122.8(2) . . ?
Zn1 O5 Ca1 103.00(12) . . ?
C13 O6 Zn2 133.4(3) . . ?
C13 O6 Ca1 121.3(2) . . ?
Zn2 O6 Ca1 102.00(12) . . ?
N3 C17 C14 125.5(4) . . ?
N3 C17 H12 117.3 . . ?
C14 C17 H12 117.3 . . ?
C17 N3 O7 109.6(3) . . ?
C17 N3 Zn2 127.7(3) . . ?
O7 N3 Zn2 122.7(2) . . ?
N3 O7 C18 109.7(3) . . ?
O7 C18 C19 112.0(3) . . ?
O7 C18 H13 109.2 . . ?
C19 C18 H13 109.2 . . ?
O7 C18 H14 109.2 . . ?
C19 C18 H14 109.2 . . ?
H13 C18 H14 107.9 . . ?
O8 C19 C18 115.2(3) . . ?
O8 C19 H15 108.5 . . ?
C18 C19 H15 108.5 . . ?
O8 C19 H16 108.5 . . ?
C18 C19 H16 108.5 . . ?
H15 C19 H16 107.5 . . ?
C19 O8 N4 111.2(3) . . ?
C20 N4 O8 109.3(3) . . ?
C20 N4 Zn2 128.3(3) . . ?
O8 N4 Zn2 121.1(2) . . ?
N4 C20 C21 125.3(3) . . ?
N4 C20 H17 117.3 . . ?
C21 C20 H17 117.3 . . ?
C26 C21 C22 119.6(4) . . ?
C26 C21 C20 117.5(3) . . ?
C22 C21 C20 122.7(4) . . ?
O9 C22 C21 124.6(4) . . ?
O9 C22 C23 117.9(3) . . ?
C21 C22 C23 117.4(4) . . ?
C24 C23 O10 125.7(4) . . ?
C24 C23 C22 122.4(3) . . ?
O10 C23 C22 111.8(3) . . ?
C23 C24 C25 119.2(4) . . ?
C23 C24 H18 120.4 . . ?
C25 C24 H18 120.4 . . ?
C26 C25 C24 119.8(4) . . ?
C26 C25 H19 120.1 . . ?
C24 C25 H19 120.1 . . ?
C25 C26 C21 121.5(4) . . ?
C25 C26 H20 119.3 . . ?
C21 C26 H20 119.3 . . ?
C22 O9 Zn2 129.5(2) . . ?
C22 O9 Ca1 128.7(2) . . ?
Zn2 O9 Ca1 101.38(12) . . ?
C23 O10 C27 117.1(3) . . ?
C23 O10 Ca1 120.5(2) . . ?
C27 O10 Ca1 121.9(2) . . ?
O10 C27 C28 112.4(3) . . ?
O10 C27 H21 109.1 . . ?
C28 C27 H21 109.1 . . ?
O10 C27 H22 109.1 . . ?
C28 C27 H22 109.1 . . ?
H21 C27 H22 107.9 . . ?
C29 C28 C27 125.3(4) . . ?
C29 C28 H23 117.4 . . ?
C27 C28 H23 117.4 . . ?
C28 C29 C30 127.2(4) . . ?
C28 C29 H24 116.4 . . ?
C30 C29 H24 116.4 . . ?
O2 C30 C29 113.6(3) . . ?
O2 C30 H25 108.8 . . ?
C29 C30 H25 108.8 . . ?
O2 C30 H26 108.8 . . ?
C29 C30 H26 108.8 . . ?
H25 C30 H26 107.7 . . ?
C31 O11 Ca1 142.3(3) . . ?
C31 O12 Zn1 121.1(3) . . ?
O11 C31 O12 125.7(4) . . ?
O11 C31 C32 118.2(4) . . ?
O12 C31 C32 116.1(4) . . ?
C31 C32 H27 109.5 . . ?
C31 C32 H28 109.5 . . ?
H27 C32 H28 109.5 . . ?
C31 C32 H29 109.5 . . ?
H27 C32 H29 109.5 . . ?
H28 C32 H29 109.5 . . ?
C33 O13 Ca1 143.0(3) . . ?
C33 O14 Zn2 120.4(3) . . ?
O13 C33 O14 125.9(4) . . ?
O13 C33 C34 119.1(4) . . ?
O14 C33 C34 115.0(4) . . ?
C33 C34 H30 109.5 . . ?
C33 C34 H31 109.5 . . ?
H30 C34 H31 109.5 . . ?
C33 C34 H32 109.5 . . ?
H30 C34 H32 109.5 . . ?
H31 C34 H32 109.5 . . ?
Cl2 C35 Cl1 118.0(5) . . ?
Cl2 C35 H33 107.8 . . ?
Cl1 C35 H33 107.8 . . ?
Cl2 C35 H34 107.8 . . ?
Cl1 C35 H34 107.8 . . ?
H33 C35 H34 107.1 . . ?
Cl4 C36 Cl3 108.2(15) . . ?
Cl4 C36 H35 110.1 . . ?
Cl3 C36 H35 110.1 . . ?
Cl4 C36 H36 110.1 . . ?
Cl3 C36 H36 110.1 . . ?
H35 C36 H36 108.4 . . ?

loop_
_geom_bond_atom_site_label_1
_geom_bond_atom_site_label_2
_geom_bond_distance
_geom_bond_site_symmetry_2
_geom_bond_publ_flag
Ca1 O5 2.389(3) . ?
Ca1 O9 2.393(3) . ?
Ca1 O13 2.401(3) . ?
Ca1 O11 2.418(3) . ?
Ca1 O1 2.423(3) . ?
Ca1 O6 2.437(3) . ?
Ca1 O10 2.609(3) . ?
Ca1 O2 2.609(3) . ?
Ca1 Zn2 3.429(2) . ?
Ca1 Zn1 3.4338(16) . ?
Zn1 O5 1.987(3) . ?
Zn1 O1 2.001(3) . ?
Zn1 O12 2.005(3) . ?
Zn1 N1 2.104(3) . ?
Zn1 N2 2.129(4) . ?
Zn2 O6 1.958(3) . ?
Zn2 O14 1.991(3) . ?
Zn2 O9 2.028(3) . ?
Zn2 N4 2.065(3) . ?
Zn2 N3 2.163(4) . ?
C1 C2 1.406(5) . ?
C1 C6 1.418(5) . ?
C1 C7 1.444(5) . ?
C2 O1 1.306(4) . ?
C2 C3 1.421(5) . ?
C3 C4 1.379(5) . ?
C3 O2 1.388(4) . ?
C4 C5 1.399(5) . ?
C4 H1 0.9500 . ?
C5 C6 1.360(6) . ?
C5 H2 0.9500 . ?
C6 H3 0.9500 . ?
O2 C30 1.443(5) . ?
C7 N1 1.277(5) . ?
C7 H4 0.9500 . ?
N1 O3 1.427(4) . ?
O3 C8 1.435(4) . ?
C8 C9 1.498(6) . ?
C8 H5 0.9900 . ?
C8 H6 0.9900 . ?
C9 O4 1.427(5) . ?
C9 H7 0.9900 . ?
C9 H8 0.9900 . ?
O4 N2 1.436(4) . ?
N2 C10 1.281(5) . ?
C10 C11 1.447(5) . ?
C10 H9 0.9500 . ?
C11 C12 1.407(6) . ?
C11 C16 1.418(6) . ?
C12 O5 1.290(5) . ?
C12 C13 1.440(5) . ?
C13 O6 1.306(5) . ?
C13 C14 1.405(6) . ?
C14 C15 1.424(6) . ?
C14 C17 1.441(5) . ?
C15 C16 1.359(5) . ?
C15 H10 0.9500 . ?
C16 H11 0.9500 . ?
C17 N3 1.294(6) . ?
C17 H12 0.9500 . ?
N3 O7 1.416(4) . ?
O7 C18 1.430(5) . ?
C18 C19 1.508(6) . ?
C18 H13 0.9900 . ?
C18 H14 0.9900 . ?
C19 O8 1.426(5) . ?
C19 H15 0.9900 . ?
C19 H16 0.9900 . ?
O8 N4 1.431(4) . ?
N4 C20 1.287(5) . ?
C20 C21 1.449(6) . ?
C20 H17 0.9500 . ?
C21 C26 1.407(6) . ?
C21 C22 1.408(5) . ?
C22 O9 1.306(5) . ?
C22 C23 1.412(6) . ?
C23 C24 1.368(6) . ?
C23 O10 1.385(4) . ?
C24 C25 1.409(5) . ?
C24 H18 0.9500 . ?
C25 C26 1.362(6) . ?
C25 H19 0.9500 . ?
C26 H20 0.9500 . ?
O10 C27 1.434(5) . ?
C27 C28 1.495(6) . ?
C27 H21 0.9900 . ?
C27 H22 0.9900 . ?
C28 C29 1.320(7) . ?
C28 H23 0.9500 . ?
C29 C30 1.506(6) . ?
C29 H24 0.9500 . ?
C30 H25 0.9900 . ?
C30 H26 0.9900 . ?
O11 C31 1.244(5) . ?
O12 C31 1.269(5) . ?
C31 C32 1.511(6) . ?
C32 H27 0.9800 . ?
C32 H28 0.9800 . ?
C32 H29 0.9800 . ?
O13 C33 1.231(5) . ?
O14 C33 1.283(5) . ?
C33 C34 1.510(6) . ?
C34 H30 0.9800 . ?
C34 H31 0.9800 . ?
C34 H32 0.9800 . ?
Cl1 C35 1.684(8) . ?
Cl2 C35 1.677(7) . ?
C35 H33 0.9900 . ?
C35 H34 0.9900 . ?
Cl3 C36 1.82(4) . ?
Cl4 C36 1.67(3) . ?
C36 H35 0.9900 . ?
C36 H36 0.9900 . ?

loop_
_geom_torsion_atom_site_label_1
_geom_torsion_atom_site_label_2
_geom_torsion_atom_site_label_3
_geom_torsion_atom_site_label_4
_geom_torsion
_geom_torsion_site_symmetry_1
_geom_torsion_site_symmetry_2
_geom_torsion_site_symmetry_3
_geom_torsion_site_symmetry_4
_geom_torsion_publ_flag
O9 Ca1 Zn1 O5 -56.81(19) . . . . ?
O13 Ca1 Zn1 O5 72.27(15) . . . . ?
O11 Ca1 Zn1 O5 -107.91(14) . . . . ?
O1 Ca1 Zn1 O5 145.72(16) . . . . ?
O6 Ca1 Zn1 O5 -7.42(13) . . . . ?
O10 Ca1 Zn1 O5 -148.25(14) . . . . ?
O2 Ca1 Zn1 O5 148.51(13) . . . . ?
Zn2 Ca1 Zn1 O5 -7.18(12) . . . . ?
O5 Ca1 Zn1 O1 -145.72(16) . . . . ?
O9 Ca1 Zn1 O1 157.5(2) . . . . ?
O13 Ca1 Zn1 O1 -73.45(15) . . . . ?
O11 Ca1 Zn1 O1 106.37(14) . . . . ?
O6 Ca1 Zn1 O1 -153.14(14) . . . . ?
O10 Ca1 Zn1 O1 66.03(14) . . . . ?
O2 Ca1 Zn1 O1 2.80(13) . . . . ?
Zn2 Ca1 Zn1 O1 -152.90(12) . . . . ?
O5 Ca1 Zn1 O12 103.18(14) . . . . ?
O9 Ca1 Zn1 O12 46.37(17) . . . . ?
O13 Ca1 Zn1 O12 175.45(12) . . . . ?
O11 Ca1 Zn1 O12 -4.73(11) . . . . ?
O1 Ca1 Zn1 O12 -111.10(14) . . . . ?
O6 Ca1 Zn1 O12 95.76(11) . . . . ?
O10 Ca1 Zn1 O12 -45.06(11) . . . . ?
O2 Ca1 Zn1 O12 -108.30(11) . . . . ?
Zn2 Ca1 Zn1 O12 96.00(9) . . . . ?
O5 Ca1 Zn1 N1 -156.76(17) . . . . ?
O9 Ca1 Zn1 N1 146.43(19) . . . . ?
O13 Ca1 Zn1 N1 -84.49(16) . . . . ?
O11 Ca1 Zn1 N1 95.33(15) . . . . ?
O1 Ca1 Zn1 N1 -11.04(17) . . . . ?
O6 Ca1 Zn1 N1 -164.18(14) . . . . ?
O10 Ca1 Zn1 N1 55.00(14) . . . . ?
O2 Ca1 Zn1 N1 -8.24(14) . . . . ?
Zn2 Ca1 Zn1 N1 -163.94(12) . . . . ?
O5 Ca1 Zn1 N2 -15.18(15) . . . . ?
O9 Ca1 Zn1 N2 -72.00(18) . . . . ?
O13 Ca1 Zn1 N2 57.08(14) . . . . ?
O11 Ca1 Zn1 N2 -123.09(13) . . . . ?
O1 Ca1 Zn1 N2 130.54(15) . . . . ?
O6 Ca1 Zn1 N2 -22.60(13) . . . . ?
O10 Ca1 Zn1 N2 -163.43(12) . . . . ?
O2 Ca1 Zn1 N2 133.33(12) . . . . ?
Zn2 Ca1 Zn1 N2 -22.36(11) . . . . ?
O5 Ca1 Zn2 O6 -4.50(13) . . . . ?
O9 Ca1 Zn2 O6 139.72(16) . . . . ?
O13 Ca1 Zn2 O6 -111.31(15) . . . . ?
O11 Ca1 Zn2 O6 73.59(14) . . . . ?
O1 Ca1 Zn2 O6 -43.5(2) . . . . ?
O10 Ca1 Zn2 O6 148.24(13) . . . . ?
O2 Ca1 Zn2 O6 -149.41(15) . . . . ?
Zn1 Ca1 Zn2 O6 -0.43(12) . . . . ?
O5 Ca1 Zn2 O14 111.90(12) . . . . ?
O9 Ca1 Zn2 O14 -103.88(15) . . . . ?
O13 Ca1 Zn2 O14 5.09(13) . . . . ?
O11 Ca1 Zn2 O14 -170.01(13) . . . . ?
O1 Ca1 Zn2 O14 72.9(2) . . . . ?
O6 Ca1 Zn2 O14 116.40(15) . . . . ?
O10 Ca1 Zn2 O14 -95.36(12) . . . . ?
O2 Ca1 Zn2 O14 -33.01(13) . . . . ?
Zn1 Ca1 Zn2 O14 115.97(10) . . . . ?
O5 Ca1 Zn2 O9 -144.22(13) . . . . ?
O13 Ca1 Zn2 O9 108.97(14) . . . . ?
O11 Ca1 Zn2 O9 -66.13(14) . . . . ?
O1 Ca1 Zn2 O9 176.8(2) . . . . ?
O6 Ca1 Zn2 O9 -139.72(16) . . . . ?
O10 Ca1 Zn2 O9 8.52(12) . . . . ?
O2 Ca1 Zn2 O9 70.87(14) . . . . ?
Zn1 Ca1 Zn2 O9 -140.15(12) . . . . ?
O5 Ca1 Zn2 N4 -132.69(14) . . . . ?
O9 Ca1 Zn2 N4 11.53(16) . . . . ?
O13 Ca1 Zn2 N4 120.49(15) . . . . ?
O11 Ca1 Zn2 N4 -54.60(15) . . . . ?
O1 Ca1 Zn2 N4 -171.7(2) . . . . ?
O6 Ca1 Zn2 N4 -128.19(17) . . . . ?
O10 Ca1 Zn2 N4 20.05(14) . . . . ?
O2 Ca1 Zn2 N4 82.40(15) . . . . ?
Zn1 Ca1 Zn2 N4 -128.62(12) . . . . ?
O5 Ca1 Zn2 N3 11.27(14) . . . . ?
O9 Ca1 Zn2 N3 155.49(16) . . . . ?
O13 Ca1 Zn2 N3 -95.54(15) . . . . ?
O11 Ca1 Zn2 N3 89.36(14) . . . . ?
O1 Ca1 Zn2 N3 -27.7(2) . . . . ?
O6 Ca1 Zn2 N3 15.77(16) . . . . ?
O10 Ca1 Zn2 N3 164.01(13) . . . . ?
O2 Ca1 Zn2 N3 -133.64(14) . . . . ?
Zn1 Ca1 Zn2 N3 15.34(12) . . . . ?
C6 C1 C2 O1 178.6(4) . . . . ?
C7 C1 C2 O1 2.7(6) . . . . ?
C6 C1 C2 C3 -0.9(5) . . . . ?
C7 C1 C2 C3 -176.9(4) . . . . ?
O1 C2 C3 C4 -179.2(4) . . . . ?
C1 C2 C3 C4 0.4(6) . . . . ?
O1 C2 C3 O2 0.3(5) . . . . ?
C1 C2 C3 O2 179.9(3) . . . . ?
O2 C3 C4 C5 -179.0(4) . . . . ?
C2 C3 C4 C5 0.4(6) . . . . ?
C3 C4 C5 C6 -0.7(6) . . . . ?
C4 C5 C6 C1 0.1(6) . . . . ?
C2 C1 C6 C5 0.7(6) . . . . ?
C7 C1 C6 C5 177.0(4) . . . . ?
C1 C2 O1 Zn1 -6.7(6) . . . . ?
C3 C2 O1 Zn1 172.9(3) . . . . ?
C1 C2 O1 Ca1 -170.5(3) . . . . ?
C3 C2 O1 Ca1 9.1(5) . . . . ?
O5 Zn1 O1 C2 170.4(3) . . . . ?
O12 Zn1 O1 C2 -93.6(3) . . . . ?
N1 Zn1 O1 C2 4.9(3) . . . . ?
N2 Zn1 O1 C2 100.4(3) . . . . ?
Ca1 Zn1 O1 C2 -166.9(4) . . . . ?
O5 Zn1 O1 Ca1 -22.70(11) . . . . ?
O12 Zn1 O1 Ca1 73.28(12) . . . . ?
N1 Zn1 O1 Ca1 171.73(13) . . . . ?
N2 Zn1 O1 Ca1 -92.68(18) . . . . ?
O5 Ca1 O1 C2 -172.1(3) . . . . ?
O9 Ca1 O1 C2 42.8(6) . . . . ?
O13 Ca1 O1 C2 -70.0(3) . . . . ?
O11 Ca1 O1 C2 106.8(3) . . . . ?
O6 Ca1 O1 C2 -158.0(3) . . . . ?
O10 Ca1 O1 C2 38.9(3) . . . . ?
O2 Ca1 O1 C2 -9.4(3) . . . . ?
Zn2 Ca1 O1 C2 -128.9(3) . . . . ?
Zn1 Ca1 O1 C2 167.5(4) . . . . ?
O5 Ca1 O1 Zn1 20.39(10) . . . . ?
O9 Ca1 O1 Zn1 -124.6(4) . . . . ?
O13 Ca1 O1 Zn1 122.56(12) . . . . ?
O11 Ca1 O1 Zn1 -60.64(12) . . . . ?
O6 Ca1 O1 Zn1 34.51(16) . . . . ?
O10 Ca1 O1 Zn1 -128.53(11) . . . . ?
O2 Ca1 O1 Zn1 -176.83(15) . . . . ?
Zn2 Ca1 O1 Zn1 63.6(2) . . . . ?
C4 C3 O2 C30 -2.6(6) . . . . ?
C2 C3 O2 C30 177.9(3) . . . . ?
C4 C3 O2 Ca1 171.3(3) . . . . ?
C2 C3 O2 Ca1 -8.2(4) . . . . ?
O5 Ca1 O2 C3 27.9(3) . . . . ?
O9 Ca1 O2 C3 -160.2(2) . . . . ?
O13 Ca1 O2 C3 130.0(3) . . . . ?
O11 Ca1 O2 C3 -55.3(3) . . . . ?
O1 Ca1 O2 C3 8.8(2) . . . . ?
O6 Ca1 O2 C3 126.3(3) . . . . ?
O10 Ca1 O2 C3 -118.6(3) . . . . ?
Zn2 Ca1 O2 C3 164.1(2) . . . . ?
Zn1 Ca1 O2 C3 7.0(3) . . . . ?
O5 Ca1 O2 C30 -158.6(3) . . . . ?
O9 Ca1 O2 C30 13.3(3) . . . . ?
O13 Ca1 O2 C30 -56.4(3) . . . . ?
O11 Ca1 O2 C30 118.2(3) . . . . ?
O1 Ca1 O2 C30 -177.7(3) . . . . ?
O6 Ca1 O2 C30 -60.2(4) . . . . ?
O10 Ca1 O2 C30 54.9(3) . . . . ?
Zn2 Ca1 O2 C30 -22.4(3) . . . . ?
Zn1 Ca1 O2 C30 -179.5(3) . . . . ?
C2 C1 C7 N1 2.2(7) . . . . ?
C6 C1 C7 N1 -173.9(4) . . . . ?
C1 C7 N1 O3 176.6(4) . . . . ?
C1 C7 N1 Zn1 -2.7(6) . . . . ?
O5 Zn1 N1 C7 -55.0(6) . . . . ?
O1 Zn1 N1 C7 -0.3(4) . . . . ?
O12 Zn1 N1 C7 102.8(4) . . . . ?
N2 Zn1 N1 C7 -142.4(3) . . . . ?
Ca1 Zn1 N1 C7 7.3(4) . . . . ?
O5 Zn1 N1 O3 125.8(4) . . . . ?
O1 Zn1 N1 O3 -179.5(3) . . . . ?
O12 Zn1 N1 O3 -76.5(3) . . . . ?
N2 Zn1 N1 O3 38.4(3) . . . . ?
Ca1 Zn1 N1 O3 -171.9(2) . . . . ?
C7 N1 O3 C8 -164.0(3) . . . . ?
Zn1 N1 O3 C8 15.3(4) . . . . ?
N1 O3 C8 C9 -97.8(4) . . . . ?
O3 C8 C9 O4 52.7(4) . . . . ?
C8 C9 O4 N2 59.3(4) . . . . ?
C9 O4 N2 C10 121.7(3) . . . . ?
C9 O4 N2 Zn1 -73.6(3) . . . . ?
O5 Zn1 N2 C10 -0.1(3) . . . . ?
O1 Zn1 N2 C10 69.0(4) . . . . ?
O12 Zn1 N2 C10 -96.0(3) . . . . ?
N1 Zn1 N2 C10 162.3(3) . . . . ?
Ca1 Zn1 N2 C10 10.2(4) . . . . ?
O5 Zn1 N2 O4 -161.5(3) . . . . ?
O1 Zn1 N2 O4 -92.4(3) . . . . ?
O12 Zn1 N2 O4 102.6(2) . . . . ?
N1 Zn1 N2 O4 0.9(3) . . . . ?
Ca1 Zn1 N2 O4 -151.2(2) . . . . ?
O4 N2 C10 C11 170.1(3) . . . . ?
Zn1 N2 C10 C11 7.1(5) . . . . ?
N2 C10 C11 C12 -8.8(6) . . . . ?
N2 C10 C11 C16 174.7(4) . . . . ?
C16 C11 C12 O5 178.1(3) . . . . ?
C10 C11 C12 O5 1.7(6) . . . . ?
C16 C11 C12 C13 -0.1(5) . . . . ?
C10 C11 C12 C13 -176.5(3) . . . . ?
O5 C12 C13 O6 0.9(5) . . . . ?
C11 C12 C13 O6 179.3(3) . . . . ?
O5 C12 C13 C14 -178.1(3) . . . . ?
C11 C12 C13 C14 0.3(5) . . . . ?
O6 C13 C14 C15 -179.5(3) . . . . ?
C12 C13 C14 C15 -0.6(5) . . . . ?
O6 C13 C14 C17 -3.3(6) . . . . ?
C12 C13 C14 C17 175.6(3) . . . . ?
C13 C14 C15 C16 0.8(6) . . . . ?
C17 C14 C15 C16 -175.5(4) . . . . ?
C14 C15 C16 C11 -0.6(6) . . . . ?
C12 C11 C16 C15 0.3(6) . . . . ?
C10 C11 C16 C15 176.8(3) . . . . ?
C11 C12 O5 Zn1 7.3(6) . . . . ?
C13 C12 O5 Zn1 -174.4(2) . . . . ?
C11 C12 O5 Ca1 -166.8(3) . . . . ?
C13 C12 O5 Ca1 11.5(4) . . . . ?
O1 Zn1 O5 C12 -151.7(3) . . . . ?
O12 Zn1 O5 C12 106.0(3) . . . . ?
N1 Zn1 O5 C12 -96.2(5) . . . . ?
N2 Zn1 O5 C12 -7.1(3) . . . . ?
Ca1 Zn1 O5 C12 -174.9(4) . . . . ?
O1 Zn1 O5 Ca1 23.19(11) . . . . ?
O12 Zn1 O5 Ca1 -79.10(12) . . . . ?
N1 Zn1 O5 Ca1 78.7(4) . . . . ?
N2 Zn1 O5 Ca1 167.73(12) . . . . ?
O9 Ca1 O5 C12 -34.2(3) . . . . ?
O13 Ca1 O5 C12 52.3(3) . . . . ?
O11 Ca1 O5 C12 -124.8(3) . . . . ?
O1 Ca1 O5 C12 154.9(3) . . . . ?
O6 Ca1 O5 C12 -12.6(3) . . . . ?
O10 Ca1 O5 C12 -125.2(3) . . . . ?
O2 Ca1 O5 C12 136.5(3) . . . . ?
Zn2 Ca1 O5 C12 -9.8(3) . . . . ?
Zn1 Ca1 O5 C12 175.6(3) . . . . ?
O9 Ca1 O5 Zn1 150.19(10) . . . . ?
O13 Ca1 O5 Zn1 -123.26(11) . . . . ?
O11 Ca1 O5 Zn1 59.60(11) . . . . ?
O1 Ca1 O5 Zn1 -20.68(10) . . . . ?
O6 Ca1 O5 Zn1 171.77(14) . . . . ?
O10 Ca1 O5 Zn1 59.2(2) . . . . ?
O2 Ca1 O5 Zn1 -39.08(16) . . . . ?
Zn2 Ca1 O5 Zn1 174.58(9) . . . . ?
C14 C13 O6 Zn2 11.0(6) . . . . ?
C12 C13 O6 Zn2 -167.9(2) . . . . ?
C14 C13 O6 Ca1 166.5(3) . . . . ?
C12 C13 O6 Ca1 -12.5(4) . . . . ?
O14 Zn2 O6 C13 89.3(3) . . . . ?
O9 Zn2 O6 C13 -174.6(3) . . . . ?
N4 Zn2 O6 C13 -102.0(4) . . . . ?
N3 Zn2 O6 C13 -8.8(3) . . . . ?
Ca1 Zn2 O6 C13 158.7(4) . . . . ?
O14 Zn2 O6 Ca1 -69.44(14) . . . . ?
O9 Zn2 O6 Ca1 26.63(11) . . . . ?
N4 Zn2 O6 Ca1 99.2(2) . . . . ?
N3 Zn2 O6 Ca1 -167.57(13) . . . . ?
O5 Ca1 O6 C13 13.0(3) . . . . ?
O9 Ca1 O6 C13 173.4(3) . . . . ?
O13 Ca1 O6 C13 -105.1(3) . . . . ?
O11 Ca1 O6 C13 80.2(3) . . . . ?
O1 Ca1 O6 C13 -1.4(3) . . . . ?
O10 Ca1 O6 C13 158.8(2) . . . . ?
O2 Ca1 O6 C13 -101.4(3) . . . . ?
Zn2 Ca1 O6 C13 -162.0(3) . . . . ?
Zn1 Ca1 O6 C13 17.6(3) . . . . ?
O5 Ca1 O6 Zn2 175.01(15) . . . . ?
O9 Ca1 O6 Zn2 -24.52(10) . . . . ?
O13 Ca1 O6 Zn2 56.91(12) . . . . ?
O11 Ca1 O6 Zn2 -117.80(12) . . . . ?
O1 Ca1 O6 Zn2 160.62(10) . . . . ?
O10 Ca1 O6 Zn2 -39.14(16) . . . . ?
O2 Ca1 O6 Zn2 60.6(2) . . . . ?
Zn1 Ca1 O6 Zn2 179.68(9) . . . . ?
C13 C14 C17 N3 -3.3(6) . . . . ?
C15 C14 C17 N3 172.8(4) . . . . ?
C14 C17 N3 O7 -177.4(3) . . . . ?
C14 C17 N3 Zn2 2.7(6) . . . . ?
O6 Zn2 N3 C17 2.0(3) . . . . ?
O14 Zn2 N3 C17 -104.4(3) . . . . ?
O9 Zn2 N3 C17 46.9(5) . . . . ?
N4 Zn2 N3 C17 143.9(3) . . . . ?
Ca1 Zn2 N3 C17 -8.9(4) . . . . ?
O6 Zn2 N3 O7 -177.9(3) . . . . ?
O14 Zn2 N3 O7 75.7(3) . . . . ?
O9 Zn2 N3 O7 -133.0(3) . . . . ?
N4 Zn2 N3 O7 -36.0(3) . . . . ?
Ca1 Zn2 N3 O7 171.2(2) . . . . ?
C17 N3 O7 C18 160.0(3) . . . . ?
Zn2 N3 O7 C18 -20.1(4) . . . . ?
N3 O7 C18 C19 99.2(4) . . . . ?
O7 C18 C19 O8 -50.3(5) . . . . ?
C18 C19 O8 N4 -61.9(5) . . . . ?
C19 O8 N4 C20 -119.5(3) . . . . ?
C19 O8 N4 Zn2 72.7(3) . . . . ?
O6 Zn2 N4 C20 -75.6(4) . . . . ?
O14 Zn2 N4 C20 92.9(4) . . . . ?
O9 Zn2 N4 C20 -5.0(3) . . . . ?
N3 Zn2 N4 C20 -165.1(3) . . . . ?
Ca1 Zn2 N4 C20 -12.9(4) . . . . ?
O6 Zn2 N4 O8 89.7(3) . . . . ?
O14 Zn2 N4 O8 -101.9(3) . . . . ?
O9 Zn2 N4 O8 160.3(3) . . . . ?
N3 Zn2 N4 O8 0.2(3) . . . . ?
Ca1 Zn2 N4 O8 152.4(2) . . . . ?
O8 N4 C20 C21 -173.8(3) . . . . ?
Zn2 N4 C20 C21 -7.1(6) . . . . ?
N4 C20 C21 C26 -171.4(4) . . . . ?
N4 C20 C21 C22 13.3(6) . . . . ?
C26 C21 C22 O9 -176.8(3) . . . . ?
C20 C21 C22 O9 -1.7(6) . . . . ?
C26 C21 C22 C23 0.2(5) . . . . ?
C20 C21 C22 C23 175.4(3) . . . . ?
O9 C22 C23 C24 179.6(4) . . . . ?
C21 C22 C23 C24 2.4(6) . . . . ?
O9 C22 C23 O10 1.3(5) . . . . ?
C21 C22 C23 O10 -175.9(3) . . . . ?
O10 C23 C24 C25 175.0(4) . . . . ?
C22 C23 C24 C25 -3.0(6) . . . . ?
C23 C24 C25 C26 1.0(6) . . . . ?
C24 C25 C26 C21 1.5(6) . . . . ?
C22 C21 C26 C25 -2.1(6) . . . . ?
C20 C21 C26 C25 -177.5(4) . . . . ?
C21 C22 O9 Zn2 -15.4(5) . . . . ?
C23 C22 O9 Zn2 167.6(2) . . . . ?
C21 C22 O9 Ca1 173.8(3) . . . . ?
C23 C22 O9 Ca1 -3.2(5) . . . . ?
O6 Zn2 O9 C22 160.2(3) . . . . ?
O14 Zn2 O9 C22 -93.8(3) . . . . ?
N4 Zn2 O9 C22 16.2(3) . . . . ?
N3 Zn2 O9 C22 114.8(4) . . . . ?
Ca1 Zn2 O9 C22 -172.7(4) . . . . ?
O6 Zn2 O9 Ca1 -27.09(11) . . . . ?
O14 Zn2 O9 Ca1 78.86(12) . . . . ?
N4 Zn2 O9 Ca1 -171.11(12) . . . . ?
N3 Zn2 O9 Ca1 -72.5(3) . . . . ?
O5 Ca1 O9 C22 -142.3(3) . . . . ?
O13 Ca1 O9 C22 114.4(3) . . . . ?
O11 Ca1 O9 C22 -63.4(3) . . . . ?
O1 Ca1 O9 C22 -1.8(6) . . . . ?
O6 Ca1 O9 C22 -163.7(3) . . . . ?
O10 Ca1 O9 C22 2.5(3) . . . . ?
O2 Ca1 O9 C22 45.8(3) . . . . ?
Zn2 Ca1 O9 C22 172.8(4) . . . . ?
Zn1 Ca1 O9 C22 -107.2(3) . . . . ?
O5 Ca1 O9 Zn2 44.92(16) . . . . ?
O13 Ca1 O9 Zn2 -58.39(12) . . . . ?
O11 Ca1 O9 Zn2 123.78(11) . . . . ?
O1 Ca1 O9 Zn2 -174.6(4) . . . . ?
O6 Ca1 O9 Zn2 23.56(10) . . . . ?
O10 Ca1 O9 Zn2 -170.29(14) . . . . ?
O2 Ca1 O9 Zn2 -126.96(11) . . . . ?
Zn1 Ca1 O9 Zn2 79.98(17) . . . . ?
C24 C23 O10 C27 -5.5(5) . . . . ?
C22 C23 O10 C27 172.7(3) . . . . ?
C24 C23 O10 Ca1 -177.5(3) . . . . ?
C22 C23 O10 Ca1 0.7(4) . . . . ?
O5 Ca1 O10 C23 108.6(3) . . . . ?
O9 Ca1 O10 C23 -1.5(2) . . . . ?
O13 Ca1 O10 C23 -69.0(3) . . . . ?
O11 Ca1 O10 C23 108.2(3) . . . . ?
O1 Ca1 O10 C23 177.5(2) . . . . ?
O6 Ca1 O10 C23 13.6(3) . . . . ?
O2 Ca1 O10 C23 -136.0(3) . . . . ?
Zn2 Ca1 O10 C23 -7.1(2) . . . . ?
Zn1 Ca1 O10 C23 144.6(2) . . . . ?
O5 Ca1 O10 C27 -63.1(3) . . . . ?
O9 Ca1 O10 C27 -173.1(3) . . . . ?
O13 Ca1 O10 C27 119.4(3) . . . . ?
O11 Ca1 O10 C27 -63.4(3) . . . . ?
O1 Ca1 O10 C27 5.9(3) . . . . ?
O6 Ca1 O10 C27 -158.0(2) . . . . ?
O2 Ca1 O10 C27 52.4(2) . . . . ?
Zn2 Ca1 O10 C27 -178.7(2) . . . . ?
Zn1 Ca1 O10 C27 -27.0(3) . . . . ?
C23 O10 C27 C28 78.9(4) . . . . ?
Ca1 O10 C27 C28 -109.2(3) . . . . ?
O10 C27 C28 C29 44.6(6) . . . . ?
C27 C28 C29 C30 1.8(7) . . . . ?
C3 O2 C30 C29 69.3(4) . . . . ?
Ca1 O2 C30 C29 -104.4(3) . . . . ?
C28 C29 C30 O2 36.4(6) . . . . ?
O5 Ca1 O11 C31 -30.9(4) . . . . ?
O9 Ca1 O11 C31 -154.8(4) . . . . ?
O1 Ca1 O11 C31 37.1(4) . . . . ?
O6 Ca1 O11 C31 -89.0(4) . . . . ?
O10 Ca1 O11 C31 148.9(4) . . . . ?
O2 Ca1 O11 C31 91.7(4) . . . . ?
Zn2 Ca1 O11 C31 -122.4(4) . . . . ?
Zn1 Ca1 O11 C31 2.7(4) . . . . ?
O5 Zn1 O12 C31 51.4(3) . . . . ?
O1 Zn1 O12 C31 -31.9(3) . . . . ?
N1 Zn1 O12 C31 -122.0(3) . . . . ?
N2 Zn1 O12 C31 138.7(3) . . . . ?
Ca1 Zn1 O12 C31 9.6(3) . . . . ?
Ca1 O11 C31 O12 3.9(7) . . . . ?
Ca1 O11 C31 C32 -177.1(3) . . . . ?
Zn1 O12 C31 O11 -11.3(5) . . . . ?
Zn1 O12 C31 C32 169.6(3) . . . . ?
O5 Ca1 O13 C33 -94.7(5) . . . . ?
O9 Ca1 O13 C33 28.0(5) . . . . ?
O1 Ca1 O13 C33 -164.4(5) . . . . ?
O6 Ca1 O13 C33 -38.5(5) . . . . ?
O10 Ca1 O13 C33 84.0(5) . . . . ?
O2 Ca1 O13 C33 143.3(6) . . . . ?
Zn2 Ca1 O13 C33 -6.2(5) . . . . ?
Zn1 Ca1 O13 C33 -129.1(5) . . . . ?
O6 Zn2 O14 C33 32.7(4) . . . . ?
O9 Zn2 O14 C33 -50.1(4) . . . . ?
N4 Zn2 O14 C33 -139.9(3) . . . . ?
N3 Zn2 O14 C33 120.3(4) . . . . ?
Ca1 Zn2 O14 C33 -7.9(3) . . . . ?
Ca1 O13 C33 O14 2.4(9) . . . . ?
Ca1 O13 C33 C34 -178.8(4) . . . . ?
Zn2 O14 C33 O13 6.9(7) . . . . ?
Zn2 O14 C33 C34 -171.9(4) . . . . ?
